data_4334357
loop_
_publ_author_name
'Johannes Schl\"afer'
'Stefan Stucky'
'Wieland Tyrra'
'Sanjay Mathur'

_publ_section_title
;
 Heterobi- and Trimetallic Cerium(IV) tert-Butoxides with Mono-, Di-, and
 Trivalent Metals (M= K(I), Ge(II), Sn(II), Pb(II), Al(III), Fe(III))
;
_journal_name_full 'Inorganic Chemistry'
_journal_page_first 4002
_journal_page_last 4010
_journal_paper_doi 10.1021/ic400030j
_journal_volume 52
_journal_year 2013
_chemical_formula_moiety 'C26 H46 Ce N2 O4'
_chemical_formula_sum 'C26 H46 Ce N2 O4'
_chemical_formula_weight 590.77
_chemical_name_systematic
;
 ?
;
_space_group_IT_number 2
_symmetry_cell_setting triclinic
_symmetry_space_group_name_Hall '-P 1'
_symmetry_space_group_name_H-M 'P -1'
_atom_sites_solution_hydrogens geom
_atom_sites_solution_primary direct
_atom_sites_solution_secondary difmap
_audit_creation_method SHELXL-97
_cell_angle_alpha 93.924(17)
_cell_angle_beta 93.825(17)
_cell_angle_gamma 100.907(17)
_cell_formula_units_Z 2
_cell_length_a 9.8427(14)
_cell_length_b 9.8460(14)
_cell_length_c 16.783(2)
_cell_measurement_temperature 293(2)
_cell_measurement_theta_max 24.99
_cell_measurement_theta_min 3.35
_cell_volume 1588.1(4)
_computing_cell_refinement 'X-Area (Stoe & Cie, 2001)'
_computing_data_collection 'X-Area (Stoe & Cie, 2001)'
_computing_data_reduction 'X-Area (Stoe & Cie, 2001)'
_computing_structure_refinement 'SHELXL-97 (Sheldrick, 1997)'
_computing_structure_solution 'SHELXS-97 (Sheldrick, 1990)'
_diffrn_ambient_temperature 293(2)
_diffrn_measured_fraction_theta_full 0.941
_diffrn_measured_fraction_theta_max 0.941
_diffrn_measurement_device_type 'IPDS I (Stoe & Cie)'
_diffrn_measurement_method '\f scans'
_diffrn_radiation_monochromator graphite
_diffrn_radiation_source 'fine-focus sealed tube'
_diffrn_radiation_type MoK\a
_diffrn_radiation_wavelength 0.71073
_diffrn_reflns_av_R_equivalents 0.0877
_diffrn_reflns_av_sigmaI/netI 0.1221
_diffrn_reflns_limit_h_max 11
_diffrn_reflns_limit_h_min -11
_diffrn_reflns_limit_k_max 11
_diffrn_reflns_limit_k_min -11
_diffrn_reflns_limit_l_max 19
_diffrn_reflns_limit_l_min -19
_diffrn_reflns_number 14319
_diffrn_reflns_theta_full 24.99
_diffrn_reflns_theta_max 24.99
_diffrn_reflns_theta_min 2.35
_exptl_absorpt_coefficient_mu 1.460
_exptl_absorpt_correction_T_max 0.8394
_exptl_absorpt_correction_T_min 0.6440
_exptl_absorpt_correction_type numerical
_exptl_absorpt_process_details
;
The absorption correction (X-RED; Stoe & Cie, 2001)
was preformed after optimizing the crystal shape
using X-SHAPE (Stoe & Cie, 1999).
;
_exptl_crystal_colour yellow
_exptl_crystal_density_diffrn 1.235
_exptl_crystal_description prism
_exptl_crystal_F_000 612
_exptl_crystal_size_max 0.3
_exptl_crystal_size_mid 0.3
_exptl_crystal_size_min 0.1
_refine_diff_density_max 0.799
_refine_diff_density_min -0.547
_refine_diff_density_rms 0.091
_refine_ls_extinction_method none
_refine_ls_goodness_of_fit_ref 0.813
_refine_ls_hydrogen_treatment constr
_refine_ls_matrix_type full
_refine_ls_number_parameters 358
_refine_ls_number_reflns 5255
_refine_ls_number_restraints 0
_refine_ls_restrained_S_all 0.813
_refine_ls_R_factor_all 0.0777
_refine_ls_R_factor_gt 0.0399
_refine_ls_shift/su_max 0.006
_refine_ls_shift/su_mean 0.001
_refine_ls_structure_factor_coef Fsqd
_refine_ls_weighting_details 'calc w=1/[\s^2^(Fo^2^)+(0.0303P)^2^+0.0000P] where P=(Fo^2^+2Fc^2^)/3'
_refine_ls_weighting_scheme calc
_refine_ls_wR_factor_gt 0.0808
_refine_ls_wR_factor_ref 0.0905
_reflns_number_gt 3316
_reflns_number_total 5255
_reflns_threshold_expression >2sigma(I)
_cod_data_source_file ic400030j_si_002_1.cif
_cod_data_source_block 1
_cod_database_code 4334357

loop_
_symmetry_equiv_pos_as_xyz
'x, y, z'
'-x, -y, -z'

loop_
_atom_site_label
_atom_site_type_symbol
_atom_site_fract_x
_atom_site_fract_y
_atom_site_fract_z
_atom_site_U_iso_or_equiv
_atom_site_adp_type
_atom_site_occupancy
_atom_site_symmetry_multiplicity
_atom_site_calc_flag
_atom_site_refinement_flags
_atom_site_disorder_assembly
_atom_site_disorder_group
Ce Ce 0.69925(4) 0.30077(4) 0.75000(3) 0.04559(13) Uani 1 1 d . . .
O4 O 0.5089(4) 0.1632(4) 0.7612(3) 0.0664(12) Uani 1 1 d . . .
N1 N 0.5298(5) 0.4107(5) 0.6516(3) 0.0596(14) Uani 1 1 d . . .
O3 O 0.8355(4) 0.4911(4) 0.7390(3) 0.0648(12) Uani 1 1 d . . .
O1 O 0.8097(5) 0.2418(5) 0.8482(3) 0.0702(13) Uani 1 1 d . A .
N2 N 0.5904(5) 0.4694(5) 0.8482(3) 0.0606(14) Uani 1 1 d . . .
O2 O 0.7592(5) 0.1914(5) 0.6533(3) 0.0725(14) Uani 1 1 d . B .
C25 C 0.4003(9) 0.5625(10) 0.8950(6) 0.102(3) Uani 1 1 d . . .
H25 H 0.3048 0.5568 0.8940 0.123 Uiso 1 1 calc R . .
C1 C 0.8890(7) 0.1917(9) 0.9072(5) 0.073(2) Uani 1 1 d . . .
C10 C 0.9504(16) 0.7208(11) 0.7714(10) 0.238(9) Uani 1 1 d . . .
H10A H 0.9565 0.7054 0.8273 0.357 Uiso 1 1 calc R . .
H10B H 0.8656 0.7517 0.7578 0.357 Uiso 1 1 calc R . .
H10C H 1.0279 0.7903 0.7605 0.357 Uiso 1 1 calc R . .
C21 C 0.4318(8) 0.3272(8) 0.6043(5) 0.078(2) Uani 1 1 d . . .
H21 H 0.4297 0.2323 0.6028 0.094 Uiso 1 1 calc R . .
C12 C 0.9446(11) 0.6130(12) 0.6385(7) 0.159(5) Uani 1 1 d . . .
H12A H 0.8641 0.6513 0.6252 0.238 Uiso 1 1 calc R . .
H12B H 0.9385 0.5265 0.6072 0.238 Uiso 1 1 calc R . .
H12C H 1.0264 0.6766 0.6273 0.238 Uiso 1 1 calc R . .
C5 C 0.8077(8) 0.1101(8) 0.5937(5) 0.075(2) Uani 1 1 d . . .
C17 C 0.5302(8) 0.5449(8) 0.6510(5) 0.079(2) Uani 1 1 d . . .
H17 H 0.5979 0.6063 0.6838 0.095 Uiso 1 1 calc R . .
C9 C 0.9521(7) 0.5899(7) 0.7230(5) 0.080(2) Uani 1 1 d . . .
C22 C 0.6721(8) 0.5702(8) 0.8958(5) 0.079(2) Uani 1 1 d . . .
H22 H 0.7675 0.5745 0.8969 0.095 Uiso 1 1 calc R . .
C16 C 0.2828(12) 0.0457(16) 0.7263(9) 0.240(10) Uani 1 1 d . . .
H16A H 0.3025 0.0408 0.6711 0.361 Uiso 1 1 calc R . .
H16B H 0.2480 0.1287 0.7390 0.361 Uiso 1 1 calc R . .
H16C H 0.2143 -0.0338 0.7356 0.361 Uiso 1 1 calc R . .
C19 C 0.3369(10) 0.5098(12) 0.5575(6) 0.106(3) Uani 1 1 d . . .
H19 H 0.2720 0.5434 0.5254 0.128 Uiso 1 1 calc R . .
C13 C 0.4114(8) 0.0478(8) 0.7778(5) 0.084(2) Uani 1 1 d . . .
C26 C 0.4553(8) 0.4702(8) 0.8490(5) 0.078(2) Uani 1 1 d . . .
H26 H 0.3941 0.4029 0.8159 0.093 Uiso 1 1 calc R . .
C24 C 0.4883(11) 0.6619(10) 0.9419(6) 0.106(3) Uani 1 1 d . . .
H24 H 0.4542 0.7270 0.9735 0.127 Uiso 1 1 calc R . .
C14 C 0.4670(17) -0.0765(9) 0.7563(10) 0.225(9) Uani 1 1 d . . .
H14A H 0.4827 -0.0804 0.7004 0.338 Uiso 1 1 calc R . .
H14B H 0.4017 -0.1576 0.7668 0.338 Uiso 1 1 calc R . .
H14C H 0.5530 -0.0729 0.7876 0.338 Uiso 1 1 calc R . .
C18 C 0.4359(10) 0.5991(9) 0.6047(6) 0.102(3) Uani 1 1 d . . .
H18 H 0.4402 0.6944 0.6058 0.122 Uiso 1 1 calc R . .
C23 C 0.6266(10) 0.6668(8) 0.9427(6) 0.099(3) Uani 1 1 d . . .
H23 H 0.6888 0.7348 0.9748 0.119 Uiso 1 1 calc R . .
C20 C 0.3323(8) 0.3726(10) 0.5569(5) 0.101(3) Uani 1 1 d . . .
H20 H 0.2639 0.3099 0.5254 0.121 Uiso 1 1 calc R . .
C2A C 0.899(4) 0.043(2) 0.8774(18) 0.126(16) Uani 0.53(4) 1 d P A 1
H2A1 H 0.9506 0.0459 0.8307 0.189 Uiso 0.53(4) 1 calc PR A 1
H2A2 H 0.8076 -0.0107 0.8642 0.189 Uiso 0.53(4) 1 calc PR A 1
H2A3 H 0.9459 0.0023 0.9188 0.189 Uiso 0.53(4) 1 calc PR A 1
C2B C 0.803(3) 0.069(4) 0.938(3) 0.15(2) Uani 0.47(4) 1 d P A 2
H2B1 H 0.7223 0.0953 0.9588 0.221 Uiso 0.47(4) 1 calc PR A 2
H2B2 H 0.8559 0.0353 0.9792 0.221 Uiso 0.47(4) 1 calc PR A 2
H2B3 H 0.7744 -0.0020 0.8947 0.221 Uiso 0.47(4) 1 calc PR A 2
C15 C 0.3857(13) 0.0541(12) 0.8613(7) 0.164(5) Uani 1 1 d . . .
H15A H 0.3475 0.1348 0.8746 0.246 Uiso 1 1 calc R . .
H15B H 0.4712 0.0593 0.8935 0.246 Uiso 1 1 calc R . .
H15C H 0.3211 -0.0277 0.8716 0.246 Uiso 1 1 calc R . .
C11 C 1.0755(10) 0.5336(17) 0.7443(10) 0.232(9) Uani 1 1 d . . .
H11A H 1.0802 0.5196 0.8004 0.348 Uiso 1 1 calc R . .
H11B H 1.1569 0.5976 0.7329 0.348 Uiso 1 1 calc R . .
H11C H 1.0706 0.4465 0.7137 0.348 Uiso 1 1 calc R . .
C6A C 0.955(2) 0.108(4) 0.6203(19) 0.127(17) Uani 0.54(5) 1 d P B 1
H6A1 H 1.0076 0.2012 0.6278 0.191 Uiso 0.54(5) 1 calc PR B 1
H6A2 H 0.9942 0.0560 0.5802 0.191 Uiso 0.54(5) 1 calc PR B 1
H6A3 H 0.9587 0.0651 0.6699 0.191 Uiso 0.54(5) 1 calc PR B 1
C6B C 0.931(5) 0.201(4) 0.556(4) 0.20(3) Uani 0.46(5) 1 d P B 2
H6B1 H 0.9013 0.2807 0.5366 0.301 Uiso 0.46(5) 1 calc PR B 2
H6B2 H 0.9598 0.1473 0.5131 0.301 Uiso 0.46(5) 1 calc PR B 2
H6B3 H 1.0066 0.2302 0.5966 0.301 Uiso 0.46(5) 1 calc PR B 2
C7A C 0.806(6) 0.177(4) 0.5182(16) 0.16(2) Uani 0.55(5) 1 d P B 1
H7A1 H 0.8621 0.2683 0.5261 0.236 Uiso 0.55(5) 1 calc PR B 1
H7A2 H 0.7126 0.1822 0.5011 0.236 Uiso 0.55(5) 1 calc PR B 1
H7A3 H 0.8430 0.1227 0.4781 0.236 Uiso 0.55(5) 1 calc PR B 1
C7B C 0.688(5) 0.061(6) 0.528(2) 0.15(2) Uani 0.45(5) 1 d P B 2
H7B1 H 0.6637 0.1398 0.5047 0.228 Uiso 0.45(5) 1 calc PR B 2
H7B2 H 0.6092 0.0112 0.5519 0.228 Uiso 0.45(5) 1 calc PR B 2
H7B3 H 0.7168 0.0010 0.4881 0.228 Uiso 0.45(5) 1 calc PR B 2
C3A C 1.026(2) 0.284(4) 0.924(3) 0.15(2) Uani 0.55(6) 1 d P A 1
H3A1 H 1.0727 0.2904 0.8754 0.228 Uiso 0.55(6) 1 calc PR A 1
H3A2 H 1.0801 0.2478 0.9636 0.228 Uiso 0.55(6) 1 calc PR A 1
H3A3 H 1.0136 0.3750 0.9429 0.228 Uiso 0.55(6) 1 calc PR A 1
C3B C 1.014(3) 0.166(6) 0.875(2) 0.13(3) Uani 0.45(6) 1 d P A 2
H3B1 H 0.9914 0.0946 0.8316 0.200 Uiso 0.45(6) 1 calc PR A 2
H3B2 H 1.0718 0.1361 0.9162 0.200 Uiso 0.45(6) 1 calc PR A 2
H3B3 H 1.0633 0.2494 0.8558 0.200 Uiso 0.45(6) 1 calc PR A 2
C8A C 0.719(3) -0.027(2) 0.578(2) 0.108(17) Uani 0.42(6) 1 d P B 1
H8A1 H 0.7137 -0.0734 0.6266 0.162 Uiso 0.42(6) 1 calc PR B 1
H8A2 H 0.7570 -0.0811 0.5384 0.162 Uiso 0.42(6) 1 calc PR B 1
H8A3 H 0.6274 -0.0179 0.5585 0.162 Uiso 0.42(6) 1 calc PR B 1
C8B C 0.832(6) -0.018(3) 0.6233(19) 0.19(3) Uani 0.58(6) 1 d P B 2
H8B1 H 0.9040 0.0016 0.6664 0.285 Uiso 0.58(6) 1 calc PR B 2
H8B2 H 0.8603 -0.0745 0.5809 0.285 Uiso 0.58(6) 1 calc PR B 2
H8B3 H 0.7483 -0.0675 0.6424 0.285 Uiso 0.58(6) 1 calc PR B 2
C4A C 0.806(3) 0.170(6) 0.977(2) 0.088(16) Uani 0.34(5) 1 d P A 1
H4A1 H 0.7190 0.1089 0.9611 0.133 Uiso 0.34(5) 1 calc PR A 1
H4A2 H 0.7884 0.2581 0.9986 0.133 Uiso 0.34(5) 1 calc PR A 1
H4A3 H 0.8558 0.1308 1.0178 0.133 Uiso 0.34(5) 1 calc PR A 1
C4B C 0.905(6) 0.288(6) 0.977(2) 0.27(4) Uani 0.66(5) 1 d P A 2
H4B1 H 0.8154 0.2946 0.9942 0.401 Uiso 0.66(5) 1 calc PR A 2
H4B2 H 0.9523 0.3773 0.9645 0.401 Uiso 0.66(5) 1 calc PR A 2
H4B3 H 0.9585 0.2555 1.0192 0.401 Uiso 0.66(5) 1 calc PR A 2

loop_
_atom_site_aniso_label
_atom_site_aniso_U_11
_atom_site_aniso_U_22
_atom_site_aniso_U_33
_atom_site_aniso_U_23
_atom_site_aniso_U_13
_atom_site_aniso_U_12
Ce 0.04056(18) 0.04439(18) 0.0504(2) 0.00273(14) 0.00167(13) 0.00584(12)
O4 0.061(3) 0.061(3) 0.073(4) 0.004(2) 0.005(2) 0.001(2)
N1 0.063(3) 0.057(3) 0.059(4) 0.010(3) -0.010(3) 0.016(3)
O3 0.062(3) 0.063(3) 0.067(3) 0.006(2) 0.004(2) 0.005(2)
O1 0.069(3) 0.074(3) 0.069(4) 0.008(3) -0.002(2) 0.019(2)
N2 0.055(3) 0.065(3) 0.061(4) -0.002(3) 0.006(3) 0.013(3)
O2 0.069(3) 0.070(3) 0.082(4) 0.000(3) 0.010(3) 0.022(2)
C25 0.072(5) 0.139(8) 0.102(8) -0.026(6) 0.000(5) 0.052(6)
C1 0.064(5) 0.097(6) 0.060(6) 0.012(5) -0.016(4) 0.030(4)
C10 0.275(17) 0.114(9) 0.269(19) -0.072(10) 0.130(15) -0.107(10)
C21 0.085(5) 0.075(5) 0.070(6) 0.003(4) -0.021(4) 0.013(4)
C12 0.158(10) 0.190(11) 0.110(10) 0.069(9) 0.019(7) -0.031(8)
C5 0.084(6) 0.074(5) 0.072(7) -0.008(5) 0.014(4) 0.032(4)
C17 0.095(5) 0.069(5) 0.073(6) 0.004(4) -0.015(4) 0.026(4)
C9 0.070(5) 0.072(5) 0.084(6) 0.018(4) 0.008(4) -0.028(4)
C22 0.066(5) 0.085(5) 0.081(7) -0.022(5) 0.006(4) 0.013(4)
C16 0.135(10) 0.270(16) 0.251(17) 0.128(14) -0.087(11) -0.128(11)
C19 0.099(7) 0.128(8) 0.100(8) 0.012(7) -0.023(6) 0.053(6)
C13 0.078(5) 0.071(5) 0.084(7) 0.005(4) 0.010(4) -0.033(4)
C26 0.066(5) 0.098(5) 0.070(6) -0.013(4) 0.002(4) 0.026(4)
C24 0.116(8) 0.107(7) 0.105(8) -0.021(6) 0.010(6) 0.058(6)
C14 0.310(19) 0.054(6) 0.30(2) -0.020(8) 0.176(16) -0.028(8)
C18 0.133(8) 0.082(6) 0.098(8) 0.004(5) -0.018(6) 0.053(6)
C23 0.105(7) 0.091(6) 0.090(8) -0.041(5) 0.003(5) 0.010(5)
C20 0.089(6) 0.101(7) 0.098(7) 0.007(5) -0.045(5) 0.002(5)
C2A 0.18(4) 0.091(15) 0.12(2) 0.012(13) -0.02(2) 0.077(19)
C2B 0.15(3) 0.17(3) 0.14(5) 0.08(4) -0.01(3) 0.04(3)
C15 0.188(11) 0.174(10) 0.112(10) 0.022(8) 0.064(8) -0.035(9)
C11 0.056(6) 0.317(19) 0.31(2) 0.184(17) -0.030(8) -0.038(9)
C6A 0.082(14) 0.15(3) 0.15(3) -0.05(2) 0.025(13) 0.032(15)
C6B 0.22(4) 0.14(3) 0.26(7) 0.01(4) 0.19(5) 0.00(4)
C7A 0.26(6) 0.16(4) 0.079(19) 0.025(19) 0.07(2) 0.10(5)
C7B 0.20(4) 0.16(5) 0.09(3) -0.06(3) -0.06(2) 0.07(3)
C3A 0.086(16) 0.17(3) 0.18(4) 0.00(3) -0.05(2) 0.024(17)
C3B 0.08(2) 0.23(8) 0.12(3) 0.03(3) 0.018(16) 0.10(4)
C8A 0.13(2) 0.055(16) 0.13(3) -0.014(19) -0.02(2) 0.015(13)
C8B 0.37(9) 0.15(3) 0.11(2) 0.026(19) 0.04(3) 0.18(5)
C4A 0.09(2) 0.15(4) 0.03(2) 0.01(2) 0.004(13) 0.02(2)
C4B 0.29(7) 0.38(7) 0.16(3) -0.14(3) -0.13(3) 0.23(6)

loop_
_atom_type_symbol
_atom_type_description
_atom_type_scat_dispersion_real
_atom_type_scat_dispersion_imag
_atom_type_scat_source
C C 0.0033 0.0016 'International Tables Vol C Tables 4.2.6.8 and 6.1.1.4'
H H 0.0000 0.0000 'International Tables Vol C Tables 4.2.6.8 and 6.1.1.4'
N N 0.0061 0.0033 'International Tables Vol C Tables 4.2.6.8 and 6.1.1.4'
O O 0.0106 0.0060 'International Tables Vol C Tables 4.2.6.8 and 6.1.1.4'
Ce Ce -0.2486 2.6331 'International Tables Vol C Tables 4.2.6.8 and 6.1.1.4'

loop_
_geom_angle_atom_site_label_1
_geom_angle_atom_site_label_2
_geom_angle_atom_site_label_3
_geom_angle
O2 Ce O1 103.54(18)
O2 Ce O3 96.79(18)
O1 Ce O3 96.81(17)
O2 Ce O4 96.95(18)
O1 Ce O4 96.68(17)
O3 Ce O4 157.92(15)
O2 Ce N2 166.45(17)
O1 Ce N2 89.95(18)
O3 Ce N2 80.04(16)
O4 Ce N2 82.57(16)
O2 Ce N1 90.49(19)
O1 Ce N1 165.94(18)
O3 Ce N1 82.29(16)
O4 Ce N1 80.39(16)
N2 Ce N1 76.06(17)
C13 O4 Ce 162.3(5)
C21 N1 C17 116.2(6)
C21 N1 Ce 119.3(4)
C17 N1 Ce 124.3(5)
C9 O3 Ce 162.3(4)
C1 O1 Ce 173.2(5)
C22 N2 C26 114.4(6)
C22 N2 Ce 120.7(5)
C26 N2 Ce 124.6(5)
C5 O2 Ce 173.9(5)
C24 C25 C26 118.0(8)
C24 C25 H25 121.0
C26 C25 H25 121.0
O1 C1 C4B 107.4(12)
O1 C1 C3B 109.0(12)
C4B C1 C3B 117(3)
O1 C1 C3A 110.2(11)
C4B C1 C3A 64(4)
C3B C1 C3A 55.7(16)
O1 C1 C2B 108.8(12)
C4B C1 C2B 100(4)
C3B C1 C2B 115(3)
C3A C1 C2B 140.7(16)
O1 C1 C4A 107.7(14)
C4B C1 C4A 56(2)
C3B C1 C4A 142.8(17)
C3A C1 C4A 115(3)
C2B C1 C4A 46(2)
O1 C1 C2A 107.1(10)
C4B C1 C2A 144(2)
C3B C1 C2A 60(3)
C3A C1 C2A 113(3)
C2B C1 C2A 58.5(18)
C4A C1 C2A 103(2)
C9 C10 H10A 109.5
C9 C10 H10B 109.5
H10A C10 H10B 109.5
C9 C10 H10C 109.5
H10A C10 H10C 109.5
H10B C10 H10C 109.5
N1 C21 C20 123.8(7)
N1 C21 H21 118.1
C20 C21 H21 118.1
C9 C12 H12A 109.5
C9 C12 H12B 109.5
H12A C12 H12B 109.5
C9 C12 H12C 109.5
H12A C12 H12C 109.5
H12B C12 H12C 109.5
O2 C5 C8B 110.8(10)
O2 C5 C8A 111.8(12)
C8B C5 C8A 52.8(17)
O2 C5 C7A 109.7(12)
C8B C5 C7A 139.3(15)
C8A C5 C7A 107(3)
O2 C5 C6A 106.3(10)
C8B C5 C6A 64(3)
C8A C5 C6A 114(2)
C7A C5 C6A 108(2)
O2 C5 C7B 107.6(13)
C8B C5 C7B 103(3)
C8A C5 C7B 52(3)
C7A C5 C7B 59.7(18)
C6A C5 C7B 146.1(15)
O2 C5 C6B 109.2(14)
C8B C5 C6B 117(3)
C8A C5 C6B 138(2)
C7A C5 C6B 52(3)
C6A C5 C6B 58(2)
C7B C5 C6B 109(4)
N1 C17 C18 123.7(7)
N1 C17 H17 118.2
C18 C17 H17 118.2
O3 C9 C12 109.7(7)
O3 C9 C11 107.4(7)
C12 C9 C11 110.1(10)
O3 C9 C10 108.0(7)
C12 C9 C10 109.7(10)
C11 C9 C10 111.9(11)
N2 C22 C23 124.8(7)
N2 C22 H22 117.6
C23 C22 H22 117.6
C13 C16 H16A 109.5
C13 C16 H16B 109.5
H16A C16 H16B 109.5
C13 C16 H16C 109.5
H16A C16 H16C 109.5
H16B C16 H16C 109.5
C20 C19 C18 119.9(8)
C20 C19 H19 120.0
C18 C19 H19 120.0
O4 C13 C15 111.1(7)
O4 C13 C14 107.7(7)
C15 C13 C14 110.1(10)
O4 C13 C16 107.5(7)
C15 C13 C16 111.1(10)
C14 C13 C16 109.3(11)
N2 C26 C25 124.7(7)
N2 C26 H26 117.7
C25 C26 H26 117.7
C25 C24 C23 119.7(8)
C25 C24 H24 120.2
C23 C24 H24 120.2
C13 C14 H14A 109.5
C13 C14 H14B 109.5
H14A C14 H14B 109.5
C13 C14 H14C 109.5
H14A C14 H14C 109.5
H14B C14 H14C 109.5
C19 C18 C17 118.1(8)
C19 C18 H18 120.9
C17 C18 H18 120.9
C24 C23 C22 118.4(8)
C24 C23 H23 120.8
C22 C23 H23 120.8
C19 C20 C21 118.2(8)
C19 C20 H20 120.9
C21 C20 H20 120.9
C1 C2A H2A1 109.5
C1 C2A H2A2 109.5
H2A1 C2A H2A2 109.5
C1 C2A H2A3 109.5
H2A1 C2A H2A3 109.5
H2A2 C2A H2A3 109.5
C1 C2B H2B1 109.5
C1 C2B H2B2 109.5
H2B1 C2B H2B2 109.5
C1 C2B H2B3 109.5
H2B1 C2B H2B3 109.5
H2B2 C2B H2B3 109.5
C13 C15 H15A 109.5
C13 C15 H15B 109.5
H15A C15 H15B 109.5
C13 C15 H15C 109.5
H15A C15 H15C 109.5
H15B C15 H15C 109.5
C9 C11 H11A 109.5
C9 C11 H11B 109.5
H11A C11 H11B 109.5
C9 C11 H11C 109.5
H11A C11 H11C 109.5
H11B C11 H11C 109.5
C5 C6A H6A1 109.5
C5 C6A H6A2 109.5
H6A1 C6A H6A2 109.5
C5 C6A H6A3 109.5
H6A1 C6A H6A3 109.5
H6A2 C6A H6A3 109.5
C5 C6B H6B1 109.5
C5 C6B H6B2 109.5
H6B1 C6B H6B2 109.5
C5 C6B H6B3 109.5
H6B1 C6B H6B3 109.5
H6B2 C6B H6B3 109.5
C5 C7A H7A1 109.5
C5 C7A H7A2 109.5
H7A1 C7A H7A2 109.5
C5 C7A H7A3 109.5
H7A1 C7A H7A3 109.5
H7A2 C7A H7A3 109.5
C5 C7B H7B1 109.5
C5 C7B H7B2 109.5
H7B1 C7B H7B2 109.5
C5 C7B H7B3 109.5
H7B1 C7B H7B3 109.5
H7B2 C7B H7B3 109.5
C1 C3A H3A1 109.5
C1 C3A H3A2 109.5
H3A1 C3A H3A2 109.5
C1 C3A H3A3 109.5
H3A1 C3A H3A3 109.5
H3A2 C3A H3A3 109.5
C1 C3B H3B1 109.5
C1 C3B H3B2 109.5
H3B1 C3B H3B2 109.5
C1 C3B H3B3 109.5
H3B1 C3B H3B3 109.5
H3B2 C3B H3B3 109.5
C5 C8A H8A1 109.5
C5 C8A H8A2 109.5
H8A1 C8A H8A2 109.5
C5 C8A H8A3 109.5
H8A1 C8A H8A3 109.5
H8A2 C8A H8A3 109.5
C5 C8B H8B1 109.5
C5 C8B H8B2 109.5
H8B1 C8B H8B2 109.5
C5 C8B H8B3 109.5
H8B1 C8B H8B3 109.5
H8B2 C8B H8B3 109.5
C1 C4A H4A1 109.5
C1 C4A H4A2 109.5
H4A1 C4A H4A2 109.5
C1 C4A H4A3 109.5
H4A1 C4A H4A3 109.5
H4A2 C4A H4A3 109.5
C1 C4B H4B1 109.5
C1 C4B H4B2 109.5
H4B1 C4B H4B2 109.5
C1 C4B H4B3 109.5
H4B1 C4B H4B3 109.5
H4B2 C4B H4B3 109.5

loop_
_geom_bond_atom_site_label_1
_geom_bond_atom_site_label_2
_geom_bond_distance
Ce O2 2.066(5)
Ce O1 2.090(5)
Ce O3 2.115(4)
Ce O4 2.122(4)
Ce N2 2.675(6)
Ce N1 2.691(5)
O4 C13 1.398(7)
N1 C21 1.321(8)
N1 C17 1.322(8)
O3 C9 1.411(7)
O1 C1 1.393(8)
N2 C22 1.332(9)
N2 C26 1.332(8)
O2 C5 1.403(8)
C25 C24 1.346(12)
C25 C26 1.364(10)
C25 H25 0.9300
C1 C4B 1.44(3)
C1 C3B 1.44(2)
C1 C3A 1.47(2)
C1 C2B 1.48(3)
C1 C4A 1.48(3)
C1 C2A 1.53(2)
C10 C9 1.480(14)
C10 H10A 0.9600
C10 H10B 0.9600
C10 H10C 0.9600
C21 C20 1.378(10)
C21 H21 0.9300
C12 C9 1.450(12)
C12 H12A 0.9600
C12 H12B 0.9600
C12 H12C 0.9600
C5 C8B 1.45(2)
C5 C8A 1.46(2)
C5 C7A 1.46(2)
C5 C6A 1.496(19)
C5 C7B 1.53(3)
C5 C6B 1.56(3)
C17 C18 1.378(10)
C17 H17 0.9300
C9 C11 1.462(13)
C22 C23 1.353(10)
C22 H22 0.9300
C16 C13 1.481(13)
C16 H16A 0.9600
C16 H16B 0.9600
C16 H16C 0.9600
C19 C20 1.342(11)
C19 C18 1.351(12)
C19 H19 0.9300
C13 C15 1.440(12)
C13 C14 1.465(13)
C26 H26 0.9300
C24 C23 1.351(11)
C24 H24 0.9300
C14 H14A 0.9600
C14 H14B 0.9600
C14 H14C 0.9600
C18 H18 0.9300
C23 H23 0.9300
C20 H20 0.9300
C2A H2A1 0.9600
C2A H2A2 0.9600
C2A H2A3 0.9600
C2B H2B1 0.9600
C2B H2B2 0.9600
C2B H2B3 0.9600
C15 H15A 0.9600
C15 H15B 0.9600
C15 H15C 0.9600
C11 H11A 0.9600
C11 H11B 0.9600
C11 H11C 0.9600
C6A H6A1 0.9600
C6A H6A2 0.9600
C6A H6A3 0.9600
C6B H6B1 0.9600
C6B H6B2 0.9600
C6B H6B3 0.9600
C7A H7A1 0.9600
C7A H7A2 0.9600
C7A H7A3 0.9600
C7B H7B1 0.9600
C7B H7B2 0.9600
C7B H7B3 0.9600
C3A H3A1 0.9600
C3A H3A2 0.9600
C3A H3A3 0.9600
C3B H3B1 0.9600
C3B H3B2 0.9600
C3B H3B3 0.9600
C8A H8A1 0.9600
C8A H8A2 0.9600
C8A H8A3 0.9600
C8B H8B1 0.9600
C8B H8B2 0.9600
C8B H8B3 0.9600
C4A H4A1 0.9600
C4A H4A2 0.9600
C4A H4A3 0.9600
C4B H4B1 0.9600
C4B H4B2 0.9600
C4B H4B3 0.9600
